data_7009802
loop_
_publ_author_name
'Biradha, Kumar'
'Mondal, Arunendu'
'Moulton, Brian'
'Zaworotko, Michael J.'

_publ_section_title
;
 Coexisting covalent and non-covalent planar networks in the crystal
 structures of {[M(bipy)2(NO3)2]&#x00B7;arene}n (M&#x2005;=&#x2005;Ni,
 1; Co, 2; arene&#x2005;=&#x2005;chlorobenzene, o-dichlorobenzene,
 benzene, nitrobenzene, toluene or anisole)&#x200A;&#x2020;
;
_journal_issue 21
_journal_name_full 'Journal of the Chemical Society, Dalton Transactions'
_journal_page_first 3837
_journal_paper_doi 10.1039/b003733h
_journal_year 2000
_chemical_formula_sum 'C32 H26 N8 Ni O10'
_chemical_formula_weight 741.32
_chemical_name_common 2-2PhNO2
_chemical_name_systematic
; 
 ? 
;
_space_group_IT_number 15
_symmetry_space_group_name_Hall '-C 2yc'
_symmetry_space_group_name_H-M 'C 1 2/c 1'
_atom_sites_solution_hydrogens geom
_atom_sites_solution_primary direct
_atom_sites_solution_secondary difmap
_audit_creation_method SHELXL
_cell_angle_alpha 90.00
_cell_angle_beta 103.1040(10)
_cell_angle_gamma 90.00
_cell_formula_units_Z 4
_cell_length_a 21.5968(13)
_cell_length_b 11.4000(7)
_cell_length_c 12.9303(8)
_cell_measurement_temperature 293(2)
_cell_volume 3100.6(3)
_computing_structure_refinement 'SHELXL-93 (Sheldrick, 1993)'
_computing_structure_solution 'SHELXS-86 (Sheldrick, 1990)'
_diffrn_ambient_temperature 293(2)
_diffrn_radiation_monochromator graphite
_diffrn_radiation_source 'fine-focus sealed tube'
_diffrn_radiation_type MoK\a
_diffrn_radiation_wavelength 0.71073
_diffrn_reflns_av_R_equivalents 0.0246
_diffrn_reflns_av_sigmaI/netI 0.0352
_diffrn_reflns_limit_h_max 28
_diffrn_reflns_limit_h_min -26
_diffrn_reflns_limit_k_max 14
_diffrn_reflns_limit_k_min -14
_diffrn_reflns_limit_l_max 16
_diffrn_reflns_limit_l_min -11
_diffrn_reflns_number 9438
_diffrn_reflns_theta_max 27.95
_diffrn_reflns_theta_min 1.94
_exptl_absorpt_coefficient_mu 0.701
_exptl_crystal_density_diffrn 1.588
_exptl_crystal_F_000 1528
_refine_diff_density_max 0.291
_refine_diff_density_min -0.356
_refine_diff_density_rms 0.051
_refine_ls_extinction_method none
_refine_ls_goodness_of_fit_all 1.013
_refine_ls_goodness_of_fit_obs 1.071
_refine_ls_matrix_type full
_refine_ls_number_parameters 233
_refine_ls_number_reflns 3627
_refine_ls_number_restraints 0
_refine_ls_restrained_S_all 1.013
_refine_ls_restrained_S_obs 1.071
_refine_ls_R_factor_all 0.0439
_refine_ls_R_factor_obs 0.0301
_refine_ls_shift/esd_max -0.001
_refine_ls_shift/esd_mean 0.000
_refine_ls_structure_factor_coef Fsqd
_refine_ls_weighting_details 'w=1/[\s^2^(Fo^2^)+(0.0372P)^2^+1.0514P] where P=(Fo^2^+2Fc^2^)/3'
_refine_ls_weighting_scheme calc
_refine_ls_wR_factor_all 0.0733
_refine_ls_wR_factor_obs 0.0690
_reflns_number_observed 2920
_reflns_number_total 3627
_reflns_observed_criterion >2sigma(I)
_cod_data_source_file b003733h.txt
_cod_data_source_block 2-2PhNO2
_cod_depositor_comments
;
The following automatic conversions were performed:

'_refine_ls_weighting_scheme' value 'calc
w=1/[\s^2^(Fo^2^)+(0.0372P)^2^+1.0514P] where P=(Fo^2^+2Fc^2^)/3' was
changed to 'calc'. New tag '_refine_ls_weighting_details' was
created. The value of the new tag was set to
'w=1/[\s^2^(Fo^2^)+(0.0372P)^2^+1.0514P] where P=(Fo^2^+2Fc^2^)/3'.

Automatic conversion script
Id: cif_fix_values 3143 2015-03-26 13:38:13Z robertas 
;
_cod_database_code 7009802

loop_
_symmetry_equiv_pos_as_xyz
'x, y, z'
'-x, y, -z+1/2'
'x+1/2, y+1/2, z'
'-x+1/2, y+1/2, -z+1/2'
'-x, -y, -z'
'x, -y, z-1/2'
'-x+1/2, -y+1/2, -z'
'x+1/2, -y+1/2, z-1/2'

loop_
_atom_site_aniso_label
_atom_site_aniso_U_11
_atom_site_aniso_U_22
_atom_site_aniso_U_33
_atom_site_aniso_U_23
_atom_site_aniso_U_13
_atom_site_aniso_U_12
Ni 0.01284(13) 0.00974(13) 0.01601(15) 0.000 -0.00056(10) 0.000
O1 0.0184(5) 0.0233(6) 0.0202(6) -0.0009(5) 0.0046(4) -0.0019(4)
O2 0.0392(8) 0.0403(8) 0.0549(10) -0.0209(7) 0.0113(7) 0.0143(6)
O3 0.0329(7) 0.0335(7) 0.0725(11) -0.0078(7) 0.0211(7) -0.0127(6)
N1 0.0222(7) 0.0230(7) 0.0204(7) -0.0004(6) 0.0039(5) 0.0034(6)
N11 0.0142(6) 0.0141(6) 0.0205(7) -0.0003(5) 0.0007(5) 0.0000(5)
N21 0.0180(9) 0.0128(9) 0.0193(10) 0.000 0.0003(7) 0.000
N22 0.0136(8) 0.0118(8) 0.0212(10) 0.000 0.0008(7) 0.000
C21 0.0236(8) 0.0150(7) 0.0192(8) 0.0019(6) -0.0001(6) 0.0009(6)
C22 0.0271(8) 0.0151(7) 0.0191(8) -0.0022(6) 0.0021(7) -0.0003(6)
C23 0.0191(11) 0.0125(10) 0.0230(12) 0.000 0.0038(9) 0.000
C24 0.0183(10) 0.0113(10) 0.0203(12) 0.000 -0.0005(9) 0.000
C25 0.0265(8) 0.0151(7) 0.0192(8) 0.0029(7) 0.0047(6) -0.0005(6)
C26 0.0231(8) 0.0139(7) 0.0210(8) -0.0021(6) 0.0038(6) 0.0006(6)
C11 0.0207(8) 0.0211(7) 0.0199(8) 0.0037(7) -0.0003(6) -0.0014(6)
C12 0.0181(8) 0.0228(8) 0.0232(8) 0.0044(7) 0.0010(6) -0.0055(6)
C13 0.0138(7) 0.0160(7) 0.0186(8) -0.0020(6) 0.0004(6) 0.0008(5)
C14 0.0187(8) 0.0211(8) 0.0190(8) 0.0057(6) -0.0001(6) -0.0005(6)
C15 0.0162(7) 0.0184(7) 0.0240(9) 0.0038(7) 0.0014(6) -0.0018(6)
O31 0.0709(14) 0.134(2) 0.099(2) 0.044(2) 0.0231(13) -0.0269(13)
O32 0.0392(9) 0.0882(14) 0.0878(14) -0.0350(12) 0.0094(10) -0.0135(9)
N31 0.0373(10) 0.0513(12) 0.0647(14) -0.0101(11) 0.0153(10) 0.0009(8)
C31 0.0299(9) 0.0279(9) 0.0414(11) -0.0073(8) 0.0103(8) 0.0060(7)
C32 0.0471(12) 0.0345(11) 0.0392(12) -0.0067(9) 0.0002(10) 0.0196(9)
C33 0.079(2) 0.0299(11) 0.0433(13) 0.0059(10) 0.0211(13) 0.0171(11)
C34 0.0563(14) 0.0324(11) 0.067(2) -0.0055(11) 0.0321(13) -0.0009(10)
C35 0.0321(10) 0.0420(11) 0.0474(13) -0.0144(10) 0.0069(9) 0.0041(9)
C36 0.0366(10) 0.0344(10) 0.0308(10) -0.0046(8) 0.0091(8) 0.0084(8)

loop_
_atom_site_label
_atom_site_type_symbol
_atom_site_fract_x
_atom_site_fract_y
_atom_site_fract_z
_atom_site_U_iso_or_equiv
_atom_site_thermal_displace_type
_atom_site_occupancy
_atom_site_calc_flag
_atom_site_refinement_flags
_atom_site_disorder_group
Ni Ni 0.5000 0.18519(2) 0.7500 0.01347(8) Uani 1 d S .
O1 O 0.47578(5) 0.19033(9) 0.89934(9) 0.0206(2) Uani 1 d . .
O2 O 0.40067(6) 0.27309(12) 0.95884(12) 0.0447(4) Uani 1 d . .
O3 O 0.38948(6) 0.09478(12) 0.90594(13) 0.0449(4) Uani 1 d . .
N1 N 0.42032(6) 0.18584(12) 0.92132(11) 0.0220(3) Uani 1 d . .
N11 N 0.59462(6) 0.19771(10) 0.83882(10) 0.0168(3) Uani 1 d . .
N21 N 0.5000 0.3726(2) 0.7500 0.0173(4) Uani 1 d S .
N22 N 0.5000 -0.00292(15) 0.7500 0.0160(4) Uani 1 d S .
C21 C 0.51643(7) 0.43430(13) 0.84093(13) 0.0201(3) Uani 1 d . .
H21 H 0.52772(7) 0.39335(13) 0.90464(13) 0.024 Uiso 1 calc R .
C22 C 0.51733(8) 0.55535(13) 0.84425(13) 0.0209(3) Uani 1 d . .
H22 H 0.52942(8) 0.59414(13) 0.90896(13) 0.025 Uiso 1 calc R .
C23 C 0.5000 0.6192(2) 0.7500 0.0183(5) Uani 1 d S .
C24 C 0.5000 -0.2508(2) 0.7500 0.0174(4) Uani 1 d S .
C25 C 0.48895(7) -0.18675(13) 0.83603(12) 0.0203(3) Uani 1 d . .
H25 H 0.48106(7) -0.22529(13) 0.89513(12) 0.024 Uiso 1 calc R .
C26 C 0.48981(7) -0.06554(13) 0.83273(13) 0.0195(3) Uani 1 d . .
H26 H 0.48290(7) -0.02476(13) 0.89138(13) 0.023 Uiso 1 calc R .
C11 C 0.63544(7) 0.27272(14) 0.80902(13) 0.0213(3) Uani 1 d . .
H11 H 0.62221(7) 0.31210(14) 0.74481(13) 0.026 Uiso 1 calc R .
C12 C 0.69579(7) 0.29425(14) 0.86860(13) 0.0219(3) Uani 1 d . .
H12 H 0.72223(7) 0.34612(14) 0.84353(13) 0.026 Uiso 1 calc R .
C13 C 0.71758(6) 0.23874(13) 0.96642(12) 0.0167(3) Uani 1 d . .
C14 C 0.67535(7) 0.16073(13) 0.99684(13) 0.0203(3) Uani 1 d . .
H14 H 0.68716(7) 0.12077(13) 1.06100(13) 0.024 Uiso 1 calc R .
C15 C 0.61564(7) 0.14263(14) 0.93142(13) 0.0201(3) Uani 1 d . .
H15 H 0.58871(7) 0.08910(14) 0.95325(13) 0.024 Uiso 1 calc R .
O31 O 0.66156(10) 0.3658(2) 1.2476(2) 0.1008(8) Uani 1 d . .
O32 O 0.61116(8) 0.3903(2) 1.0860(2) 0.0725(6) Uani 1 d . .
N31 N 0.65696(9) 0.4069(2) 1.1596(2) 0.0505(5) Uani 1 d . .
C31 C 0.70925(8) 0.4797(2) 1.1404(2) 0.0327(4) Uani 1 d . .
C32 C 0.70109(10) 0.5374(2) 1.0443(2) 0.0418(5) Uani 1 d . .
H32 H 0.66327(10) 0.5312(2) 0.9931(2) 0.050 Uiso 1 calc R .
C33 C 0.75081(12) 0.6046(2) 1.0268(2) 0.0497(6) Uani 1 d . .
H33 H 0.74691(12) 0.6435(2) 0.9625(2) 0.060 Uiso 1 calc R .
C34 C 0.80628(12) 0.6143(2) 1.1040(2) 0.0489(6) Uani 1 d . .
H34 H 0.83919(12) 0.6609(2) 1.0916(2) 0.059 Uiso 1 calc R .
C35 C 0.81356(9) 0.5558(2) 1.1994(2) 0.0408(5) Uani 1 d . .
H35 H 0.85128(9) 0.5629(2) 1.2507(2) 0.049 Uiso 1 calc R .
C36 C 0.76493(9) 0.4865(2) 1.2189(2) 0.0337(4) Uani 1 d . .
H36 H 0.76935(9) 0.4458(2) 1.2825(2) 0.040 Uiso 1 calc R .

loop_
_atom_type_symbol
_atom_type_description
_atom_type_scat_dispersion_real
_atom_type_scat_dispersion_imag
_atom_type_scat_source
C C 0.0033 0.0016 'International Tables Vol C Tables 4.2.6.8 and 6.1.1.4'
H H 0.0000 0.0000 'International Tables Vol C Tables 4.2.6.8 and 6.1.1.4'
N N 0.0061 0.0033 'International Tables Vol C Tables 4.2.6.8 and 6.1.1.4'
O O 0.0106 0.0060 'International Tables Vol C Tables 4.2.6.8 and 6.1.1.4'
Ni Ni 0.3393 1.1124 'International Tables Vol C Tables 4.2.6.8 and 6.1.1.4'

loop_
_geom_angle_atom_site_label_1
_geom_angle_atom_site_label_2
_geom_angle_atom_site_label_3
_geom_angle
_geom_angle_site_symmetry_1
_geom_angle_site_symmetry_3
_geom_angle_publ_flag
N11 Ni N11 172.24(7) . 2_656 ?
N11 Ni O1 84.87(4) . . ?
N11 Ni O1 94.92(4) 2_656 . ?
N11 Ni O1 94.92(4) . 2_656 ?
N11 Ni O1 84.87(4) 2_656 2_656 ?
O1 Ni O1 176.82(6) . 2_656 ?
N11 Ni N21 86.12(3) . . ?
N11 Ni N21 86.12(3) 2_656 . ?
O1 Ni N21 88.41(3) . . ?
O1 Ni N21 88.41(3) 2_656 . ?
N11 Ni N22 93.88(3) . . ?
N11 Ni N22 93.88(3) 2_656 . ?
O1 Ni N22 91.59(3) . . ?
O1 Ni N22 91.59(3) 2_656 . ?
N21 Ni N22 180.0 . . ?
N1 O1 Ni 129.30(9) . . ?
O3 N1 O2 121.89(15) . . ?
O3 N1 O1 119.64(13) . . ?
O2 N1 O1 118.46(14) . . ?
C15 N11 C11 116.31(13) . . ?
C15 N11 Ni 123.10(10) . . ?
C11 N11 Ni 120.24(10) . . ?
C21 N21 C21 117.0(2) . 2_656 ?
C21 N21 Ni 121.50(9) . . ?
C21 N21 Ni 121.50(9) 2_656 . ?
C26 N22 C26 115.9(2) 2_656 . ?
C26 N22 Ni 122.06(9) 2_656 . ?
C26 N22 Ni 122.06(9) . . ?
N21 C21 C22 123.3(2) . . ?
C21 C22 C23 119.7(2) . . ?
C22 C23 C22 117.1(2) 2_656 . ?
C22 C23 C24 121.45(10) 2_656 1_565 ?
C22 C23 C24 121.45(10) . 1_565 ?
C25 C24 C25 116.9(2) . 2_656 ?
C25 C24 C23 121.55(9) . 1_545 ?
C25 C24 C23 121.55(9) 2_656 1_545 ?
C26 C25 C24 119.49(15) . . ?
N22 C26 C25 124.11(15) . . ?
N11 C11 C12 123.46(15) . . ?
C11 C12 C13 120.50(14) . . ?
C14 C13 C12 115.92(13) . . ?
C14 C13 C13 122.2(2) . 7_657 ?
C12 C13 C13 121.8(2) . 7_657 ?
C15 C14 C13 120.01(15) . . ?
N11 C15 C14 123.78(14) . . ?
O31 N31 O32 123.4(2) . . ?
O31 N31 C31 118.3(2) . . ?
O32 N31 C31 118.3(2) . . ?
C32 C31 C36 122.9(2) . . ?
C32 C31 N31 118.4(2) . . ?
C36 C31 N31 118.7(2) . . ?
C33 C32 C31 117.8(2) . . ?
C32 C33 C34 120.4(2) . . ?
C35 C34 C33 120.8(2) . . ?
C34 C35 C36 120.1(2) . . ?
C35 C36 C31 117.8(2) . . ?

loop_
_geom_bond_atom_site_label_1
_geom_bond_atom_site_label_2
_geom_bond_distance
_geom_bond_site_symmetry_2
_geom_bond_publ_flag
Ni N11 2.1097(12) . ?
Ni N11 2.1097(12) 2_656 ?
Ni O1 2.1128(11) . ?
Ni O1 2.1128(11) 2_656 ?
Ni N21 2.136(2) . ?
Ni N22 2.144(2) . ?
O1 N1 1.293(2) . ?
O2 N1 1.224(2) . ?
O3 N1 1.225(2) . ?
N11 C15 1.337(2) . ?
N11 C11 1.346(2) . ?
N21 C21 1.347(2) . ?
N21 C21 1.347(2) 2_656 ?
N22 C26 1.345(2) 2_656 ?
N22 C26 1.345(2) . ?
C21 C22 1.381(2) . ?
C22 C23 1.396(2) . ?
C23 C22 1.396(2) 2_656 ?
C23 C24 1.481(3) 1_565 ?
C24 C25 1.396(2) . ?
C24 C25 1.396(2) 2_656 ?
C24 C23 1.481(3) 1_545 ?
C25 C26 1.383(2) . ?
C11 C12 1.377(2) . ?
C12 C13 1.397(2) . ?
C13 C14 1.393(2) . ?
C13 C13 1.493(3) 7_657 ?
C14 C15 1.388(2) . ?
O31 N31 1.214(3) . ?
O32 N31 1.222(2) . ?
N31 C31 1.467(3) . ?
C31 C32 1.381(3) . ?
C31 C36 1.389(3) . ?
C32 C33 1.379(3) . ?
C33 C34 1.379(3) . ?
C34 C35 1.380(3) . ?
C35 C36 1.382(3) . ?
